data_7219242
loop_
_publ_author_name
'Li, Qipeng'
'Du, Shaowu'

_publ_section_title
;
 A family of 3D lanthanide organic frameworks with tunable luminescence
 and slow magnetic relaxation
;
_journal_name_full 'RSC Adv.'
_journal_paper_doi 10.1039/C4RA14939D
_journal_year 2015
_chemical_formula_sum 'C45 H50 Dy2 N5 O22'
_chemical_formula_weight 1337.90
_chemical_name_systematic
; 
 ? 
;
_space_group_IT_number 14
_symmetry_space_group_name_Hall '-P 2ybc'
_symmetry_space_group_name_H-M 'P 1 21/c 1'
_atom_sites_solution_hydrogens geom
_atom_sites_solution_primary direct
_atom_sites_solution_secondary difmap
_audit_creation_method SHELXL-97
_audit_update_record
;
2013-09-02 deposited with the CCDC.
2015-01-05 downloaded from the CCDC.
;
_cell_angle_alpha 90.00
_cell_angle_beta 99.357(4)
_cell_angle_gamma 90.00
_cell_formula_units_Z 2
_cell_length_a 13.405(3)
_cell_length_b 14.705(4)
_cell_length_c 13.388(3)
_cell_measurement_temperature 173(2)
_cell_volume 2603.9(11)
_computing_structure_refinement 'SHELXL-97 (Sheldrick, 1997)'
_computing_structure_solution 'SHELXS-97 (Sheldrick, 1990)'
_diffrn_ambient_temperature 173(2)
_diffrn_measured_fraction_theta_full 0.996
_diffrn_measured_fraction_theta_max 0.996
_diffrn_radiation_monochromator graphite
_diffrn_radiation_source 'fine-focus sealed tube'
_diffrn_radiation_type MoK\a
_diffrn_radiation_wavelength 0.71073
_diffrn_reflns_av_R_equivalents 0.0202
_diffrn_reflns_av_sigmaI/netI 0.0236
_diffrn_reflns_limit_h_max 17
_diffrn_reflns_limit_h_min -17
_diffrn_reflns_limit_k_max 19
_diffrn_reflns_limit_k_min -16
_diffrn_reflns_limit_l_max 17
_diffrn_reflns_limit_l_min -17
_diffrn_reflns_number 19652
_diffrn_reflns_theta_full 27.49
_diffrn_reflns_theta_max 27.49
_diffrn_reflns_theta_min 3.08
_exptl_absorpt_coefficient_mu 2.931
_exptl_crystal_density_diffrn 1.706
_exptl_crystal_density_method 'not measured'
_exptl_crystal_F_000 1326
_refine_diff_density_max 1.467
_refine_diff_density_min -0.680
_refine_diff_density_rms 0.113
_refine_ls_extinction_method none
_refine_ls_goodness_of_fit_ref 1.046
_refine_ls_hydrogen_treatment mixed
_refine_ls_matrix_type full
_refine_ls_number_parameters 421
_refine_ls_number_reflns 5951
_refine_ls_number_restraints 325
_refine_ls_restrained_S_all 1.026
_refine_ls_R_factor_all 0.0345
_refine_ls_R_factor_gt 0.0316
_refine_ls_shift/su_max 0.002
_refine_ls_shift/su_mean 0.000
_refine_ls_structure_factor_coef Fsqd
_refine_ls_weighting_details 'calc w=1/[\s^2^(Fo^2^)+(0.0200P)^2^+14.0000P] where P=(Fo^2^+2Fc^2^)/3'
_refine_ls_weighting_scheme calc
_refine_ls_wR_factor_gt 0.0730
_refine_ls_wR_factor_ref 0.0748
_reflns_number_gt 5523
_reflns_number_total 5951
_reflns_threshold_expression >2sigma(I)
_cod_data_source_file c4ra14939d2.cif
_cod_data_source_block 3-Dy
_cod_original_sg_symbol_H-M P21/c
_cod_database_code 7219242

loop_
_symmetry_equiv_pos_as_xyz
'x, y, z'
'-x, y+1/2, -z+1/2'
'-x, -y, -z'
'x, -y-1/2, z-1/2'

loop_
_atom_site_label
_atom_site_type_symbol
_atom_site_fract_x
_atom_site_fract_y
_atom_site_fract_z
_atom_site_U_iso_or_equiv
_atom_site_adp_type
_atom_site_occupancy
_atom_site_symmetry_multiplicity
_atom_site_calc_flag
_atom_site_refinement_flags
_atom_site_disorder_assembly
_atom_site_disorder_group
Dy1 Dy 0.138930(12) 0.436755(11) 0.509019(13) 0.01730(6) Uani 1 1 d . . .
O1 O -0.0593(3) 0.4391(2) 0.5735(2) 0.0381(7) Uani 1 1 d . . .
O2 O 0.0629(2) 0.3420(2) 0.6181(3) 0.0461(9) Uani 1 1 d . A .
O3 O 0.0102(2) 0.1303(2) 0.8951(2) 0.0331(7) Uani 1 1 d . . .
O4 O -0.1357(2) 0.0524(2) 0.8716(3) 0.0398(8) Uani 1 1 d . . .
O9 O 0.2125(2) 0.2916(2) 0.4892(3) 0.0486(9) Uani 1 1 d . A .
N1 N -0.5850(3) 0.2635(3) 0.5554(4) 0.0566(13) Uani 1 1 d . A .
C1 C -0.0270(3) 0.3662(3) 0.6135(3) 0.0295(9) Uani 1 1 d . . .
C2 C -0.0977(3) 0.3043(3) 0.6572(3) 0.0312(9) Uani 1 1 d . A .
C3 C -0.0584(3) 0.2416(3) 0.7317(3) 0.0323(9) Uani 1 1 d . . .
H3A H 0.0124 0.2391 0.7550 0.039 Uiso 1 1 calc R A .
C4 C -0.1229(3) 0.1828(3) 0.7716(3) 0.0312(9) Uani 1 1 d . A .
C5 C -0.2262(3) 0.1860(3) 0.7363(4) 0.0374(11) Uani 1 1 d . . .
H5A H -0.2699 0.1450 0.7628 0.045 Uiso 1 1 calc R A .
C6 C -0.2664(3) 0.2487(3) 0.6624(4) 0.0372(11) Uani 1 1 d . A .
C7 C -0.2011(3) 0.3084(3) 0.6238(4) 0.0362(10) Uani 1 1 d . . .
H7A H -0.2277 0.3521 0.5743 0.043 Uiso 1 1 calc R A .
C8 C -0.3771(3) 0.2532(4) 0.6249(4) 0.0407(11) Uani 1 1 d . . .
C9 C -0.4463(4) 0.2397(4) 0.6897(5) 0.0538(15) Uani 1 1 d . A .
H9A H -0.4240 0.2263 0.7591 0.065 Uiso 1 1 calc R . .
C10 C -0.5491(4) 0.2461(5) 0.6517(5) 0.0599(16) Uani 1 1 d . . .
H10A H -0.5959 0.2375 0.6971 0.072 Uiso 1 1 calc R A .
C11 C -0.5179(4) 0.2756(4) 0.4938(5) 0.0575(15) Uani 1 1 d . . .
H11A H -0.5423 0.2877 0.4244 0.069 Uiso 1 1 calc R A .
C12 C -0.4149(4) 0.2717(5) 0.5250(5) 0.0557(15) Uani 1 1 d . A .
H12A H -0.3701 0.2816 0.4779 0.067 Uiso 1 1 calc R . .
C13 C -0.0793(3) 0.1156(3) 0.8525(3) 0.0300(9) Uani 1 1 d . . .
O5 O 0.2788(10) 0.4206(9) 0.6533(12) 0.029(2) Uani 0.50 1 d PDU A 1
O6 O 0.3087(10) 0.5010(9) 0.5230(5) 0.035(2) Uani 0.50 1 d PDU . 1
O7 O 0.6972(9) 0.5071(8) 0.5136(5) 0.0240(18) Uani 0.50 1 d PDU . 1
O8 O 0.7886(10) 0.5531(13) 0.6563(13) 0.030(2) Uani 0.50 1 d PDU . 1
C14 C 0.3365(5) 0.4681(5) 0.6096(5) 0.0254(16) Uani 0.50 1 d PDU . 1
C15 C 0.4418(3) 0.4855(4) 0.6635(3) 0.0234(15) Uani 0.50 1 d PGU B 1
C16 C 0.5214(4) 0.4988(4) 0.6103(3) 0.0235(14) Uani 0.50 1 d PGU B 1
C17 C 0.6182(3) 0.5153(5) 0.6622(4) 0.0251(18) Uani 0.50 1 d PGU B 1
C18 C 0.6354(3) 0.5184(5) 0.7674(4) 0.0280(16) Uani 0.50 1 d PGU B 1
H18A H 0.7022 0.5298 0.8032 0.034 Uiso 0.50 1 d PR B 1
C19 C 0.5558(4) 0.5050(4) 0.8206(3) 0.0280(15) Uani 0.50 1 d PGU . 1
C20 C 0.4590(3) 0.4886(4) 0.7687(3) 0.0296(16) Uani 0.50 1 d PGU . 1
H20A H 0.4040 0.4794 0.8055 0.036 Uiso 0.50 1 d PR B 1
C21 C 0.5733(7) 0.5118(6) 0.9346(7) 0.0390(18) Uani 0.50 1 d PDU . 1
C22 C 0.6612(9) 0.5462(7) 0.9892(8) 0.054(2) Uani 0.50 1 d PDU C 1
H22A H 0.7132 0.5678 0.9536 0.065 Uiso 0.50 1 d PR C 1
N2 N 0.6092(9) 0.5222(7) 1.1499(7) 0.068(3) Uani 0.50 1 d PDU . 1
C23 C 0.6775(11) 0.5508(7) 1.0957(9) 0.068(3) Uani 0.50 1 d PDU C 1
H23A H 0.7408 0.5747 1.1294 0.082 Uiso 0.50 1 d PR C 1
C24 C 0.5236(11) 0.4887(8) 1.0976(9) 0.069(3) Uani 0.50 1 d PDU . 1
H24A H 0.4737 0.4678 1.1362 0.083 Uiso 0.50 1 d PR . 1
C25 C 0.5002(14) 0.4812(7) 0.9919(13) 0.052(3) Uani 0.50 1 d PDU . 1
H25A H 0.4368 0.4564 0.9598 0.062 Uiso 0.50 1 d PR . 1
C26 C 0.7064(5) 0.5270(5) 0.6067(5) 0.0228(15) Uani 0.50 1 d PDU . 1
O10 O 0.2572(11) 0.3966(9) 0.6620(12) 0.038(3) Uani 0.50 1 d P A 2
O11 O 0.4331(7) 0.5528(8) 0.6581(6) 0.071(3) Uani 0.50 1 d P D 2
O12 O 0.2210(5) 0.2279(6) 0.7411(8) 0.187(5) Uani 1 1 d . E 2
O13 O 0.1932(15) 0.0706(17) 0.8488(18) 0.059(5) Uani 0.50 1 d P . 2
O14 O 0.3710(10) -0.0094(14) 0.8236(13) 0.135(7) Uani 0.50 1 d P F 2
O15 O 0.1092(7) 0.1367(5) 0.4448(8) 0.162(4) Uani 1 1 d . . .
N3 N -0.0539(9) 0.0894(6) 0.4063(7) 0.132(4) Uani 1 1 d . . .
C27 C 0.0137(10) 0.1463(7) 0.4516(9) 0.116(4) Uani 1 1 d . . .
H27A H -0.0069 0.1952 0.4898 0.139 Uiso 1 1 calc R . .
C28 C -0.1609(11) 0.1058(13) 0.4257(18) 0.263(12) Uani 1 1 d . . .
H28A H -0.1619 0.1595 0.4688 0.394 Uiso 1 1 calc R . .
H28B H -0.1841 0.0526 0.4595 0.394 Uiso 1 1 calc R . .
H28C H -0.2056 0.1158 0.3611 0.394 Uiso 1 1 calc R . .
C29 C -0.0241(13) 0.0090(8) 0.3432(8) 0.190(8) Uani 1 1 d . . .
H29A H 0.0491 0.0100 0.3435 0.285 Uiso 1 1 calc R . .
H29B H -0.0596 0.0142 0.2734 0.285 Uiso 1 1 calc R . .
H29C H -0.0429 -0.0484 0.3725 0.285 Uiso 1 1 calc R . .

loop_
_atom_site_aniso_label
_atom_site_aniso_U_11
_atom_site_aniso_U_22
_atom_site_aniso_U_33
_atom_site_aniso_U_23
_atom_site_aniso_U_13
_atom_site_aniso_U_12
Dy1 0.01334(9) 0.01744(9) 0.02123(9) -0.00145(6) 0.00313(6) -0.00104(6)
O1 0.058(2) 0.0259(15) 0.0309(16) 0.0132(13) 0.0084(15) 0.0049(15)
O2 0.0287(17) 0.049(2) 0.064(2) 0.0276(18) 0.0167(16) 0.0005(15)
O3 0.0182(14) 0.0365(17) 0.0415(17) 0.0212(14) -0.0043(12) -0.0007(12)
O4 0.0256(15) 0.0450(19) 0.0449(19) 0.0259(15) -0.0059(13) -0.0097(14)
O9 0.0274(17) 0.0342(18) 0.079(3) -0.0192(17) -0.0066(17) 0.0119(14)
N1 0.025(2) 0.057(3) 0.083(4) 0.007(3) -0.006(2) 0.011(2)
C1 0.031(2) 0.027(2) 0.032(2) 0.0100(17) 0.0091(17) -0.0014(17)
C2 0.023(2) 0.034(2) 0.038(2) 0.0174(19) 0.0072(17) 0.0032(17)
C3 0.0186(19) 0.035(2) 0.043(2) 0.0163(19) 0.0043(17) 0.0013(17)
C4 0.0179(18) 0.037(2) 0.038(2) 0.0203(19) 0.0019(16) -0.0007(17)
C5 0.0185(19) 0.049(3) 0.045(3) 0.024(2) 0.0041(18) -0.0023(19)
C6 0.019(2) 0.045(3) 0.046(3) 0.021(2) 0.0023(18) 0.0039(18)
C7 0.024(2) 0.040(2) 0.043(3) 0.021(2) 0.0022(18) 0.0057(19)
C8 0.020(2) 0.046(3) 0.054(3) 0.020(2) 0.0004(19) 0.0037(19)
C9 0.024(2) 0.074(4) 0.063(4) 0.023(3) 0.004(2) 0.006(2)
C10 0.022(2) 0.071(4) 0.087(5) 0.016(3) 0.011(3) 0.006(2)
C11 0.037(3) 0.063(4) 0.065(4) 0.013(3) -0.013(3) 0.009(3)
C12 0.030(3) 0.077(4) 0.057(3) 0.021(3) -0.002(2) 0.008(3)
C13 0.0215(19) 0.033(2) 0.035(2) 0.0157(18) 0.0031(17) 0.0009(17)
O5 0.014(4) 0.033(6) 0.040(5) 0.004(4) 0.004(3) -0.006(4)
O6 0.018(3) 0.066(6) 0.019(5) 0.005(5) -0.006(5) -0.007(3)
O7 0.015(3) 0.044(4) 0.013(4) -0.004(4) 0.002(4) -0.009(3)
O8 0.023(5) 0.046(6) 0.023(4) -0.003(4) 0.007(4) -0.016(4)
C14 0.014(3) 0.033(4) 0.030(4) -0.007(3) 0.004(3) 0.001(3)
C15 0.016(3) 0.032(4) 0.022(3) -0.004(3) 0.000(3) 0.002(3)
C16 0.018(3) 0.030(4) 0.022(3) 0.000(3) 0.003(3) 0.000(3)
C17 0.022(4) 0.041(4) 0.012(3) -0.005(3) 0.004(3) -0.002(3)
C18 0.024(3) 0.041(4) 0.018(3) -0.001(3) 0.002(3) -0.005(3)
C19 0.028(3) 0.039(4) 0.017(3) -0.001(3) 0.003(3) -0.004(3)
C20 0.024(3) 0.039(4) 0.027(4) -0.002(3) 0.009(3) -0.002(3)
C21 0.042(4) 0.050(4) 0.025(4) 0.002(3) 0.008(3) -0.005(4)
C22 0.054(5) 0.076(6) 0.033(4) -0.006(4) 0.007(4) -0.010(5)
N2 0.083(6) 0.085(6) 0.034(4) -0.002(4) 0.003(4) -0.010(5)
C23 0.078(7) 0.088(7) 0.038(5) -0.004(5) 0.008(5) -0.012(6)
C24 0.079(6) 0.093(7) 0.040(5) 0.010(5) 0.024(5) -0.013(6)
C25 0.053(4) 0.071(7) 0.033(5) 0.001(6) 0.011(4) -0.011(6)
C26 0.018(3) 0.030(4) 0.022(3) 0.001(3) 0.008(3) -0.002(3)
O10 0.036(7) 0.041(7) 0.035(5) 0.002(5) -0.005(5) -0.006(4)
O11 0.060(5) 0.114(9) 0.038(4) -0.010(5) -0.001(4) -0.025(6)
O12 0.083(4) 0.201(8) 0.294(11) 0.198(8) 0.084(6) 0.055(5)
O13 0.057(9) 0.081(13) 0.046(6) 0.008(7) 0.030(6) 0.028(6)
O14 0.061(8) 0.188(18) 0.162(16) -0.036(13) 0.032(9) 0.022(10)
O15 0.123(7) 0.094(5) 0.252(11) -0.017(6) -0.023(7) -0.006(5)
N3 0.189(10) 0.096(6) 0.093(6) 0.021(5) -0.036(6) -0.046(7)
C27 0.133(9) 0.072(6) 0.126(9) -0.006(6) -0.029(8) -0.008(6)
C28 0.096(10) 0.24(2) 0.47(4) 0.05(2) 0.098(16) -0.002(12)
C29 0.38(2) 0.107(9) 0.068(7) -0.012(6) -0.004(10) -0.045(12)

loop_
_atom_type_symbol
_atom_type_description
_atom_type_scat_dispersion_real
_atom_type_scat_dispersion_imag
_atom_type_scat_source
C C 0.0033 0.0016 'International Tables Vol C Tables 4.2.6.8 and 6.1.1.4'
H H 0.0000 0.0000 'International Tables Vol C Tables 4.2.6.8 and 6.1.1.4'
N N 0.0061 0.0033 'International Tables Vol C Tables 4.2.6.8 and 6.1.1.4'
O O 0.0106 0.0060 'International Tables Vol C Tables 4.2.6.8 and 6.1.1.4'
Dy Dy -0.1892 4.4098 'International Tables Vol C Tables 4.2.6.8 and 6.1.1.4'

loop_
_geom_angle_atom_site_label_1
_geom_angle_atom_site_label_2
_geom_angle_atom_site_label_3
_geom_angle
_geom_angle_site_symmetry_1
_geom_angle_site_symmetry_3
O1 Dy1 O3 77.59(12) 3_566 4_565
O1 Dy1 O4 72.12(12) 3_566 2_556
O3 Dy1 O4 131.39(10) 4_565 2_556
O1 Dy1 O2 123.39(12) 3_566 .
O3 Dy1 O2 78.87(13) 4_565 .
O4 Dy1 O2 87.06(14) 2_556 .
O1 Dy1 O13 77.8(7) 3_566 4_565
O3 Dy1 O13 72.1(4) 4_565 4_565
O4 Dy1 O13 133.8(6) 2_556 4_565
O2 Dy1 O13 139.1(5) . 4_565
O1 Dy1 O9 145.48(13) 3_566 .
O3 Dy1 O9 79.88(11) 4_565 .
O4 Dy1 O9 141.33(12) 2_556 .
O2 Dy1 O9 76.62(14) . .
O13 Dy1 O9 70.5(7) 4_565 .
O1 Dy1 O7 91.7(3) 3_566 3_666
O3 Dy1 O7 131.01(17) 4_565 3_666
O4 Dy1 O7 87.4(2) 2_556 3_666
O2 Dy1 O7 140.5(3) . 3_666
O13 Dy1 O7 58.9(4) 4_565 3_666
O9 Dy1 O7 83.7(3) . 3_666
O1 Dy1 O6 94.8(3) 3_566 .
O3 Dy1 O6 142.8(2) 4_565 .
O4 Dy1 O6 77.7(3) 2_556 .
O2 Dy1 O6 132.0(2) . .
O13 Dy1 O6 70.7(4) 4_565 .
O9 Dy1 O6 87.6(3) . .
O7 Dy1 O6 11.7(2) 3_666 .
O1 Dy1 O10 141.1(3) 3_566 .
O3 Dy1 O10 139.1(3) 4_565 .
O4 Dy1 O10 71.7(4) 2_556 .
O2 Dy1 O10 68.1(3) . .
O13 Dy1 O10 119.5(7) 4_565 .
O9 Dy1 O10 69.7(4) . .
O7 Dy1 O10 73.1(3) 3_666 .
O6 Dy1 O10 64.0(3) . .
O1 Dy1 O5 133.1(3) 3_566 .
O3 Dy1 O5 149.0(3) 4_565 .
O4 Dy1 O5 68.4(4) 2_556 .
O2 Dy1 O5 79.0(2) . .
O13 Dy1 O5 113.3(6) 4_565 .
O9 Dy1 O5 74.1(4) . .
O7 Dy1 O5 62.7(3) 3_666 .
O6 Dy1 O5 53.1(3) . .
O10 Dy1 O5 11.3(3) . .
O1 Dy1 O8 75.6(5) 3_566 3_666
O3 Dy1 O8 78.7(2) 4_565 3_666
O4 Dy1 O8 126.9(4) 2_556 3_666
O2 Dy1 O8 146.0(4) . 3_666
O13 Dy1 O8 7.4(7) 4_565 3_666
O9 Dy1 O8 74.6(5) . 3_666
O7 Dy1 O8 52.5(3) 3_666 3_666
O6 Dy1 O8 64.2(3) . 3_666
O10 Dy1 O8 116.9(5) . 3_666
O5 Dy1 O8 109.5(4) . 3_666
O1 Dy1 C14 115.29(18) 3_566 .
O3 Dy1 C14 157.66(17) 4_565 .
O4 Dy1 C14 70.95(18) 2_556 .
O2 Dy1 C14 105.54(17) . .
O13 Dy1 C14 92.1(4) 4_565 .
O9 Dy1 C14 79.93(18) . .
O7 Dy1 C14 36.5(2) 3_666 .
O6 Dy1 C14 26.53(19) . .
O10 Dy1 C14 37.5(3) . .
O5 Dy1 C14 26.54(18) . .
O8 Dy1 C14 86.8(3) 3_666 .
C1 O1 Dy1 172.1(3) . 3_566
C1 O2 Dy1 108.1(3) . .
C13 O3 Dy1 140.7(3) . 4_566
C13 O4 Dy1 139.4(3) . 2_546
C10 N1 C11 117.0(5) . .
O1 C1 O2 122.2(4) . .
O1 C1 C2 119.6(4) . .
O2 C1 C2 118.2(4) . .
O1 C1 Dy1 74.6(2) . .
O2 C1 Dy1 48.6(2) . .
C2 C1 Dy1 162.9(3) . .
C7 C2 C3 120.0(4) . .
C7 C2 C1 120.6(4) . .
C3 C2 C1 119.4(4) . .
C4 C3 C2 120.0(4) . .
C4 C3 H3A 120.0 . .
C2 C3 H3A 120.0 . .
C3 C4 C5 119.7(4) . .
C3 C4 C13 119.4(4) . .
C5 C4 C13 120.9(4) . .
C4 C5 C6 120.9(4) . .
C4 C5 H5A 119.6 . .
C6 C5 H5A 119.6 . .
C5 C6 C7 118.9(4) . .
C5 C6 C8 121.2(4) . .
C7 C6 C8 119.8(4) . .
C2 C7 C6 120.5(4) . .
C2 C7 H7A 119.8 . .
C6 C7 H7A 119.8 . .
C12 C8 C9 117.3(5) . .
C12 C8 C6 121.7(5) . .
C9 C8 C6 121.0(5) . .
C8 C9 C10 119.1(5) . .
C8 C9 H9A 120.5 . .
C10 C9 H9A 120.5 . .
N1 C10 C9 123.3(6) . .
N1 C10 H10A 118.3 . .
C9 C10 H10A 118.3 . .
N1 C11 C12 123.6(6) . .
N1 C11 H11A 118.2 . .
C12 C11 H11A 118.2 . .
C8 C12 C11 119.7(6) . .
C8 C12 H12A 120.2 . .
C11 C12 H12A 120.2 . .
O4 C13 O3 126.7(4) . .
O4 C13 C4 117.2(4) . .
O3 C13 C4 116.2(4) . .
C14 O5 Dy1 91.7(9) . .
O7 O6 C14 142(3) 3_666 .
O7 O6 C26 3(2) 3_666 3_666
C14 O6 C26 142.1(11) . 3_666
O7 O6 Dy1 81(3) 3_666 .
C14 O6 Dy1 93.2(7) . .
C26 O6 Dy1 83.0(5) 3_666 .
O6 O7 C26 176(3) 3_666 .
O6 O7 C14 27(2) 3_666 3_666
C26 O7 C14 152.2(10) . 3_666
O6 O7 Dy1 88(3) 3_666 3_666
C26 O7 Dy1 95.7(6) . 3_666
C14 O7 Dy1 84.7(5) 3_666 3_666
C26 O8 Dy1 89.1(10) . 3_666
O5 C14 O6 122.1(11) . .
O5 C14 C15 118.3(9) . .
O6 C14 C15 119.6(8) . .
O5 C14 O7 119.4(10) . 3_666
O6 C14 O7 10.4(9) . 3_666
C15 C14 O7 121.2(6) . 3_666
O5 C14 Dy1 61.8(8) . .
O6 C14 Dy1 60.3(7) . .
C15 C14 Dy1 179.6(6) . .
O7 C14 Dy1 58.8(4) 3_666 .
C16 C15 C20 120.0 . .
C16 C15 C14 121.2(4) . .
C20 C15 C14 118.8(4) . .
C15 C16 C17 120.0 . .
C18 C17 C16 120.0 . .
C18 C17 C26 118.8(4) . .
C16 C17 C26 121.2(4) . .
C17 C18 C19 120.0 . .
C17 C18 H18A 120.0 . .
C19 C18 H18A 120.0 . .
C18 C19 C20 120.0 . .
C18 C19 C21 120.2(5) . .
C20 C19 C21 119.7(5) . .
C18 C19 C24 164.7(6) . 3_667
C20 C19 C24 72.0(6) . 3_667
C21 C19 C24 48.4(6) . 3_667
C19 C20 C15 120.0 . .
C19 C20 N2 106.1(5) . 3_667
C15 C20 N2 133.9(5) . 3_667
C19 C20 C24 60.7(5) . 3_667
C15 C20 C24 171.0(5) . 3_667
N2 C20 C24 46.4(6) 3_667 3_667
C19 C20 H20A 120.0 . .
C15 C20 H20A 120.0 . .
N2 C20 H20A 13.9 3_667 .
C24 C20 H20A 60.1 3_667 .
C24 C21 C22 154.1(9) 3_667 .
C24 C21 C25 55.6(9) 3_667 .
C22 C21 C25 116.0(10) . .
C24 C21 C25 59.5(10) 3_667 3_667
C22 C21 C25 102.9(9) . 3_667
C25 C21 C25 23.2(8) . 3_667
C24 C21 C19 71.4(7) 3_667 .
C22 C21 C19 122.6(8) . .
C25 C21 C19 121.4(9) . .
C25 C21 C19 130.9(9) 3_667 .
C21 C22 C23 122.2(11) . .
C21 C22 H22A 119.1 . .
C23 C22 H22A 118.8 . .
C23 N2 C24 116.1(11) . .
C23 N2 C20 164.2(12) . 3_667
C24 N2 C20 77.0(10) . 3_667
N2 C23 C22 122.1(13) . .
N2 C23 H23A 119.7 . .
C22 C23 H23A 118.2 . .
C25 C24 C21 66.7(12) 3_667 3_667
C25 C24 N2 115.4(13) 3_667 .
C21 C24 N2 154.3(10) 3_667 .
C25 C24 C25 25.0(9) 3_667 .
C21 C24 C25 67.5(11) 3_667 .
N2 C24 C25 126.1(13) . .
C25 C24 C19 121.2(15) 3_667 3_667
C21 C24 C19 60.2(8) 3_667 3_667
N2 C24 C19 102.9(10) . 3_667
C25 C24 C19 127.7(13) . 3_667
C25 C24 C20 147.9(14) 3_667 3_667
C21 C24 C20 107.0(10) 3_667 3_667
N2 C24 C20 56.5(9) . 3_667
C25 C24 C20 171.8(10) . 3_667
C19 C24 C20 47.3(3) 3_667 3_667
C25 C24 H24A 122.0 3_667 .
C21 C24 H24A 55.3 3_667 .
N2 C24 H24A 116.7 . .
C25 C24 H24A 117.1 . .
C19 C24 H24A 22.9 3_667 .
C20 C24 H24A 60.8 3_667 .
C25 C25 C24 90(3) 3_667 3_667
C25 C25 C24 65(3) 3_667 .
C24 C25 C24 155.0(9) 3_667 .
C25 C25 C21 87(4) 3_667 .
C24 C25 C21 57.7(10) 3_667 .
C24 C25 C21 117.5(14) . .
C25 C25 C21 70(4) 3_667 3_667
C24 C25 C21 120.2(15) 3_667 3_667
C24 C25 C21 53.0(9) . 3_667
C21 C25 C21 156.8(8) . 3_667
C25 C25 H25A 117.3 3_667 .
C24 C25 H25A 69.0 3_667 .
C24 C25 H25A 121.3 . .
C21 C25 H25A 121.3 . .
C21 C25 H25A 72.2 3_667 .
O8 C26 O7 122.0(12) . .
O8 C26 C17 117.9(10) . .
O7 C26 C17 120.1(7) . .
O8 C26 O6 123.0(11) . 3_666
O7 C26 O6 1.0(9) . 3_666
C17 C26 O6 119.1(6) . 3_666
O8 C26 Dy1 64.7(9) . 3_666
O7 C26 Dy1 57.9(6) . 3_666
C17 C26 Dy1 174.2(5) . 3_666
O6 C26 Dy1 58.8(5) 3_666 3_666
C27 N3 C28 114.9(13) . .
C27 N3 C29 121.5(13) . .
C28 N3 C29 123.4(12) . .
O15 C27 N3 120.8(12) . .
O15 C27 H27A 119.6 . .
N3 C27 H27A 119.6 . .
N3 C28 H28A 109.5 . .
N3 C28 H28B 109.5 . .
H28A C28 H28B 109.5 . .
N3 C28 H28C 109.5 . .
H28A C28 H28C 109.5 . .
H28B C28 H28C 109.5 . .
N3 C29 H29A 109.5 . .
N3 C29 H29B 109.5 . .
H29A C29 H29B 109.5 . .
N3 C29 H29C 109.5 . .
H29A C29 H29C 109.5 . .
H29B C29 H29C 109.5 . .

loop_
_geom_bond_atom_site_label_1
_geom_bond_atom_site_label_2
_geom_bond_distance
_geom_bond_site_symmetry_2
Dy1 O1 2.304(3) 3_566
Dy1 O3 2.328(3) 4_565
Dy1 O4 2.339(3) 2_556
Dy1 O2 2.366(3) .
Dy1 O13 2.38(2) 4_565
Dy1 O9 2.384(3) .
Dy1 O7 2.411(12) 3_666
Dy1 O6 2.442(13) .
Dy1 O10 2.450(16) .
Dy1 O5 2.475(16) .
Dy1 O8 2.56(2) 3_666
Dy1 C14 2.807(7) .
O1 C1 1.244(5) .
O1 Dy1 2.304(3) 3_566
O2 C1 1.249(5) .
O3 C13 1.260(5) .
O3 Dy1 2.328(3) 4_566
O4 C13 1.250(5) .
O4 Dy1 2.339(3) 2_546
N1 C10 1.326(8) .
N1 C11 1.327(8) .
C1 C2 1.500(5) .
C2 C7 1.386(6) .
C2 C3 1.397(6) .
C3 C4 1.389(6) .
C3 H3A 0.9500 .
C4 C5 1.389(6) .
C4 C13 1.511(5) .
C5 C6 1.395(6) .
C5 H5A 0.9500 .
C6 C7 1.397(6) .
C6 C8 1.489(6) .
C7 H7A 0.9500 .
C8 C12 1.377(7) .
C8 C9 1.384(7) .
C9 C10 1.392(7) .
C9 H9A 0.9500 .
C10 H10A 0.9500 .
C11 C12 1.378(7) .
C11 H11A 0.9500 .
C12 H12A 0.9500 .
O5 C14 1.255(8) .
O6 O7 0.498(9) 3_666
O6 C14 1.256(8) .
O6 C26 1.763(10) 3_666
O7 O6 0.498(9) 3_666
O7 C26 1.266(7) .
O7 C14 1.678(11) 3_666
O7 Dy1 2.411(12) 3_666
O8 C26 1.251(9) .
O8 Dy1 2.562(19) 3_666
C14 C15 1.499(8) .
C14 O7 1.678(11) 3_666
C15 C16 1.3900 .
C15 C20 1.3900 .
C16 C17 1.3900 .
C17 C18 1.3900 .
C17 C26 1.506(8) .
C18 C19 1.3900 .
C18 H18A 0.9599 .
C19 C20 1.3900 .
C19 C21 1.510(10) .
C19 C24 1.649(13) 3_667
C20 N2 1.540(12) 3_667
C20 C24 1.798(13) 3_667
C20 H20A 0.9600 .
C21 C24 1.300(16) 3_667
C21 C22 1.378(14) .
C21 C25 1.41(2) .
C21 C25 1.50(2) 3_667
C22 C23 1.409(15) .
C22 H22A 0.9600 .
N2 C23 1.326(17) .
N2 C24 1.337(17) .
N2 C20 1.540(16) 3_667
C23 H23A 0.9600 .
C24 C25 1.27(2) 3_667
C24 C21 1.300(16) 3_667
C24 C25 1.40(2) .
C24 C19 1.649(15) 3_667
C24 C20 1.798(13) 3_667
C24 H24A 0.9600 .
C25 C25 0.59(2) 3_667
C25 C24 1.27(2) 3_667
C25 C21 1.50(2) 3_667
C25 H25A 0.9600 .
C26 O6 1.763(10) 3_666
C26 Dy1 2.833(7) 3_666
O13 Dy1 2.38(2) 4_566
O15 C27 1.306(13) .
N3 C27 1.308(12) .
N3 C28 1.518(16) .
N3 C29 1.543(15) .
C27 H27A 0.9500 .
C28 H28A 0.9800 .
C28 H28B 0.9800 .
C28 H28C 0.9800 .
C29 H29A 0.9800 .
C29 H29B 0.9800 .
C29 H29C 0.9800 .
